data_4325272
loop_
_publ_author_name
'Minao Tang'
'Dongfeng Li'
'Uma Prasad Mallik'
'Yuan-Zhu Zhang'
'Rodolphe Cl\'erac'
'Gordon T. Yee'
'Myung-Hwan Whangbo'
'Amshumali Mungalimane'
'Stephen M. Holmes'

_publ_section_title
;
 Synthesis and Characterization of Di- and Trivalent Pyrazolylborate
 \b-Diketonates and Cyanometalates
;
_journal_name_full 'Inorganic Chemistry'
_journal_page_first 5153
_journal_page_last 5164
_journal_paper_doi 10.1021/ic200464t
_journal_volume 50
_journal_year 2011
_chemical_formula_sum 'C54 H52 B Mn N10 P2'
_chemical_formula_weight 968.75
_chemical_name_common '[PPN][(Tp*)Mn(CN)3]'
_chemical_name_systematic
; 
 ? 
;
_space_group_IT_number 2
_symmetry_cell_setting triclinic
_symmetry_space_group_name_Hall '-P 1'
_symmetry_space_group_name_H-M 'P -1'
_atom_sites_solution_hydrogens geom
_atom_sites_solution_primary direct
_atom_sites_solution_secondary difmap
_audit_creation_method SHELXL-97
_cell_angle_alpha 84.4993(8)
_cell_angle_beta 85.7660(8)
_cell_angle_gamma 82.9083(9)
_cell_formula_units_Z 2
_cell_length_a 9.7995(2)
_cell_length_b 15.7266(3)
_cell_length_c 16.3355(4)
_cell_measurement_reflns_used 35846
_cell_measurement_temperature 293(2)
_cell_measurement_theta_max 27.485
_cell_measurement_theta_min 0.998
_cell_volume 2481.84(9)
_computing_structure_refinement 'SHELXL-97 (Sheldrick, 1997)'
_computing_structure_solution 'SHELXS-97 (Sheldrick, 1990)'
_diffrn_ambient_temperature 293(2)
_diffrn_measured_fraction_theta_full 0.999
_diffrn_measured_fraction_theta_max 0.999
_diffrn_radiation_monochromator graphite
_diffrn_radiation_source 'fine-focus sealed tube'
_diffrn_radiation_type MoK\a
_diffrn_radiation_wavelength 0.71073
_diffrn_reflns_av_R_equivalents 0.0746
_diffrn_reflns_av_sigmaI/netI 0.0799
_diffrn_reflns_limit_h_max 12
_diffrn_reflns_limit_h_min -12
_diffrn_reflns_limit_k_max 20
_diffrn_reflns_limit_k_min -20
_diffrn_reflns_limit_l_max 21
_diffrn_reflns_limit_l_min -21
_diffrn_reflns_number 51753
_diffrn_reflns_theta_full 27.49
_diffrn_reflns_theta_max 27.49
_diffrn_reflns_theta_min 1.25
_exptl_absorpt_coefficient_mu 0.378
_exptl_absorpt_correction_T_max 0.964
_exptl_absorpt_correction_T_min 0.864
_exptl_absorpt_correction_type multi-scan
_exptl_absorpt_process_details 'scalepack (otwinowski & Minor, 1997)'
_exptl_crystal_colour Yellow
_exptl_crystal_density_diffrn 1.296
_exptl_crystal_description block
_exptl_crystal_F_000 1012
_exptl_crystal_size_max 0.20
_exptl_crystal_size_mid 0.20
_exptl_crystal_size_min 0.10
_refine_diff_density_max 0.697
_refine_diff_density_min -0.775
_refine_diff_density_rms 0.089
_refine_ls_extinction_method none
_refine_ls_goodness_of_fit_ref 1.100
_refine_ls_hydrogen_treatment mixed
_refine_ls_matrix_type full
_refine_ls_number_parameters 616
_refine_ls_number_reflns 11390
_refine_ls_number_restraints 0
_refine_ls_restrained_S_all 1.100
_refine_ls_R_factor_all 0.1015
_refine_ls_R_factor_gt 0.0567
_refine_ls_shift/su_max 0.001
_refine_ls_shift/su_mean 0.000
_refine_ls_structure_factor_coef Fsqd
_refine_ls_weighting_details 'calc w=1/[\s^2^(Fo^2^)+(0.0859P)^2^+1.0266P] where P=(Fo^2^+2Fc^2^)/3'
_refine_ls_weighting_scheme calc
_refine_ls_wR_factor_gt 0.1520
_refine_ls_wR_factor_ref 0.1728
_reflns_number_gt 7474
_reflns_number_total 11390
_reflns_threshold_expression >2sigma(I)
_cod_data_source_file ic200464t_si_002_6.cif
_cod_data_source_block 8_k07314
_cod_database_code 4325272

loop_
_symmetry_equiv_pos_as_xyz
'x, y, z'
'-x, -y, -z'

loop_
_atom_site_label
_atom_site_type_symbol
_atom_site_fract_x
_atom_site_fract_y
_atom_site_fract_z
_atom_site_U_iso_or_equiv
_atom_site_adp_type
_atom_site_occupancy
_atom_site_symmetry_multiplicity
_atom_site_calc_flag
_atom_site_refinement_flags
Mn1 Mn 0.63564(4) 0.75329(3) 0.64972(3) 0.01404(13) Uani 1 1 d .
P1 P -0.01774(8) 1.28669(5) 0.85925(5) 0.01688(19) Uani 1 1 d .
P2 P 0.15547(8) 1.12007(5) 0.82023(5) 0.01594(18) Uani 1 1 d .
B1 B 0.9253(4) 0.7101(2) 0.5618(2) 0.0174(7) Uani 1 1 d .
N1 N 0.5410(3) 0.88632(18) 0.78024(16) 0.0247(6) Uani 1 1 d .
N2 N 0.4742(3) 0.62001(18) 0.76204(16) 0.0245(6) Uani 1 1 d .
N3 N 0.3615(3) 0.82511(17) 0.56589(16) 0.0207(6) Uani 1 1 d .
N4 N 0.9285(2) 0.68934(16) 0.65580(15) 0.0162(5) Uani 1 1 d .
N5 N 0.8098(2) 0.70517(16) 0.70543(15) 0.0150(5) Uani 1 1 d .
N6 N 0.8208(2) 0.65726(15) 0.53007(14) 0.0146(5) Uani 1 1 d .
N7 N 0.6865(2) 0.66722(15) 0.56268(14) 0.0141(5) Uani 1 1 d .
N8 N 0.8729(2) 0.80504(16) 0.54331(14) 0.0154(5) Uani 1 1 d .
N9 N 0.7475(2) 0.83703(16) 0.57966(14) 0.0155(5) Uani 1 1 d .
N10 N 0.0369(3) 1.19762(16) 0.82657(16) 0.0209(6) Uani 1 1 d .
C1 C 0.5780(3) 0.83735(19) 0.73219(18) 0.0162(6) Uani 1 1 d .
C2 C 0.5300(3) 0.6705(2) 0.71966(18) 0.0177(7) Uani 1 1 d .
C3 C 0.4635(3) 0.79915(19) 0.59646(18) 0.0165(6) Uani 1 1 d .
C4 C 0.8439(3) 0.68148(19) 0.78362(18) 0.0174(6) Uani 1 1 d .
C5 C 0.9833(3) 0.6509(2) 0.78332(19) 0.0196(7) Uani 1 1 d .
H5 H 1.0325 0.6302 0.8291 0.024 Uiso 1 1 calc R
C6 C 1.0346(3) 0.6569(2) 0.7024(2) 0.0202(7) Uani 1 1 d .
C7 C 0.7427(3) 0.6866(2) 0.85643(18) 0.0246(7) Uani 1 1 d .
H71 H 0.6536 0.7099 0.8385 0.037 Uiso 1 1 calc R
H72 H 0.7717 0.7231 0.8941 0.037 Uiso 1 1 calc R
H73 H 0.7377 0.6300 0.8836 0.037 Uiso 1 1 calc R
C8 C 1.1773(3) 0.6349(2) 0.6664(2) 0.0252(8) Uani 1 1 d .
H81 H 1.1788 0.6462 0.6075 0.038 Uiso 1 1 calc R
H82 H 1.2067 0.5751 0.6803 0.038 Uiso 1 1 calc R
H83 H 1.2383 0.6692 0.6881 0.038 Uiso 1 1 calc R
C9 C 0.6151(3) 0.62022(18) 0.51921(18) 0.0153(6) Uani 1 1 d .
C10 C 0.7040(3) 0.58196(19) 0.45938(18) 0.0177(7) Uani 1 1 d .
H10 H 0.6811 0.5469 0.4210 0.021 Uiso 1 1 calc R
C11 C 0.8330(3) 0.60596(19) 0.46768(18) 0.0169(6) Uani 1 1 d .
C12 C 0.4653(3) 0.6145(2) 0.53499(19) 0.0190(7) Uani 1 1 d .
H121 H 0.4303 0.6478 0.5799 0.029 Uiso 1 1 calc R
H122 H 0.4504 0.5555 0.5489 0.029 Uiso 1 1 calc R
H123 H 0.4184 0.6364 0.4865 0.029 Uiso 1 1 calc R
C13 C 0.9652(3) 0.5846(2) 0.4188(2) 0.0251(7) Uani 1 1 d .
H131 H 1.0369 0.6107 0.4403 0.038 Uiso 1 1 calc R
H132 H 0.9552 0.6059 0.3622 0.038 Uiso 1 1 calc R
H133 H 0.9887 0.5233 0.4223 0.038 Uiso 1 1 calc R
C14 C 0.9272(3) 0.8683(2) 0.49415(18) 0.0186(7) Uani 1 1 d .
C15 C 0.8373(3) 0.9424(2) 0.49925(18) 0.0201(7) Uani 1 1 d .
H15 H 0.8479 0.9960 0.4719 0.024 Uiso 1 1 calc R
C16 C 0.7273(3) 0.92144(19) 0.55326(18) 0.0184(7) Uani 1 1 d .
C17 C 1.0618(3) 0.8529(2) 0.44494(19) 0.0241(7) Uani 1 1 d .
H171 H 1.0993 0.7938 0.4548 0.036 Uiso 1 1 calc R
H172 H 1.1251 0.8893 0.4612 0.036 Uiso 1 1 calc R
H173 H 1.0474 0.8659 0.3874 0.036 Uiso 1 1 calc R
C18 C 0.6072(3) 0.9805(2) 0.5824(2) 0.0238(7) Uani 1 1 d .
H181 H 0.5475 0.9486 0.6196 0.036 Uiso 1 1 calc R
H182 H 0.5575 1.0064 0.5361 0.036 Uiso 1 1 calc R
H183 H 0.6388 1.0246 0.6105 0.036 Uiso 1 1 calc R
C19 C 0.0852(3) 1.03472(19) 0.77825(18) 0.0163(6) Uani 1 1 d .
C20 C 0.1700(3) 0.97463(19) 0.73368(18) 0.0195(7) Uani 1 1 d .
H20 H 0.2642 0.9780 0.7263 0.023 Uiso 1 1 calc R
C21 C 0.1135(3) 0.9105(2) 0.70070(19) 0.0228(7) Uani 1 1 d .
H21 H 0.1697 0.8711 0.6705 0.027 Uiso 1 1 calc R
C22 C -0.0271(3) 0.9044(2) 0.71225(19) 0.0220(7) Uani 1 1 d .
H22 H -0.0649 0.8613 0.6896 0.026 Uiso 1 1 calc R
C23 C -0.1107(3) 0.9630(2) 0.7578(2) 0.0252(7) Uani 1 1 d .
H23 H -0.2045 0.9584 0.7664 0.030 Uiso 1 1 calc R
C24 C -0.0555(3) 1.0279(2) 0.7901(2) 0.0224(7) Uani 1 1 d .
H24 H -0.1123 1.0673 0.8200 0.027 Uiso 1 1 calc R
C25 C 0.2972(3) 1.14659(19) 0.75041(18) 0.0168(6) Uani 1 1 d .
C26 C 0.2692(3) 1.1787(2) 0.67017(19) 0.0205(7) Uani 1 1 d .
H26 H 0.1784 1.1892 0.6553 0.025 Uiso 1 1 calc R
C27 C 0.3748(3) 1.1952(2) 0.61255(19) 0.0228(7) Uani 1 1 d .
H27 H 0.3552 1.2163 0.5590 0.027 Uiso 1 1 calc R
C28 C 0.5097(3) 1.1805(2) 0.6344(2) 0.0237(7) Uani 1 1 d .
H28 H 0.5809 1.1916 0.5955 0.028 Uiso 1 1 calc R
C29 C 0.5391(3) 1.1493(2) 0.7140(2) 0.0254(7) Uani 1 1 d .
H29 H 0.6300 1.1403 0.7286 0.030 Uiso 1 1 calc R
C30 C 0.4338(3) 1.1313(2) 0.77202(19) 0.0210(7) Uani 1 1 d .
H30 H 0.4541 1.1092 0.8252 0.025 Uiso 1 1 calc R
C31 C 0.2276(3) 1.0802(2) 0.91653(18) 0.0185(7) Uani 1 1 d .
C32 C 0.2873(3) 1.1361(2) 0.96122(19) 0.0235(7) Uani 1 1 d .
H32 H 0.2874 1.1936 0.9417 0.028 Uiso 1 1 calc R
C33 C 0.3460(3) 1.1059(2) 1.0342(2) 0.0264(8) Uani 1 1 d .
H33 H 0.3859 1.1430 1.0637 0.032 Uiso 1 1 calc R
C34 C 0.3456(4) 1.0205(2) 1.0635(2) 0.0302(8) Uani 1 1 d .
H34 H 0.3844 1.0005 1.1131 0.036 Uiso 1 1 calc R
C35 C 0.2880(4) 0.9648(2) 1.0198(2) 0.0325(8) Uani 1 1 d .
H35 H 0.2895 0.9072 1.0393 0.039 Uiso 1 1 calc R
C36 C 0.2279(3) 0.9944(2) 0.9466(2) 0.0261(8) Uani 1 1 d .
H36 H 0.1878 0.9569 0.9176 0.031 Uiso 1 1 calc R
C37 C -0.1184(3) 1.27534(19) 0.95531(19) 0.0188(7) Uani 1 1 d .
C38 C -0.2534(4) 1.3148(2) 0.9658(2) 0.0315(8) Uani 1 1 d .
H38 H -0.2939 1.3492 0.9226 0.038 Uiso 1 1 calc R
C39 C -0.3269(4) 1.3025(3) 1.0412(2) 0.0391(10) Uani 1 1 d .
H39 H -0.4165 1.3294 1.0481 0.047 Uiso 1 1 calc R
C40 C -0.2688(4) 1.2508(2) 1.1064(2) 0.0358(9) Uani 1 1 d .
H40 H -0.3196 1.2423 1.1563 0.043 Uiso 1 1 calc R
C41 C -0.1349(4) 1.2121(2) 1.0965(2) 0.0312(8) Uani 1 1 d .
H41 H -0.0950 1.1780 1.1401 0.037 Uiso 1 1 calc R
C42 C -0.0597(4) 1.2239(2) 1.0220(2) 0.0258(8) Uani 1 1 d .
H42 H 0.0303 1.1975 1.0160 0.031 Uiso 1 1 calc R
C43 C 0.1127(3) 1.35525(19) 0.87137(19) 0.0192(7) Uani 1 1 d .
C44 C 0.1093(3) 1.4033(2) 0.9393(2) 0.0242(7) Uani 1 1 d .
H44 H 0.0435 1.3963 0.9826 0.029 Uiso 1 1 calc R
C45 C 0.2039(4) 1.4614(2) 0.9421(2) 0.0307(8) Uani 1 1 d .
H45 H 0.2013 1.4934 0.9874 0.037 Uiso 1 1 calc R
C46 C 0.3015(4) 1.4721(2) 0.8784(2) 0.0317(8) Uani 1 1 d .
H46 H 0.3640 1.5118 0.8804 0.038 Uiso 1 1 calc R
C47 C 0.3074(4) 1.4239(2) 0.8108(2) 0.0316(8) Uani 1 1 d .
H47 H 0.3746 1.4306 0.7682 0.038 Uiso 1 1 calc R
C48 C 0.2130(3) 1.3663(2) 0.8074(2) 0.0259(8) Uani 1 1 d .
H48 H 0.2164 1.3346 0.7619 0.031 Uiso 1 1 calc R
C49 C -0.1294(3) 1.34618(19) 0.78628(18) 0.0170(6) Uani 1 1 d .
C50 C -0.2031(3) 1.3030(2) 0.7381(2) 0.0253(7) Uani 1 1 d .
H50 H -0.1917 1.2431 0.7419 0.030 Uiso 1 1 calc R
C51 C -0.2942(4) 1.3487(2) 0.6839(2) 0.0290(8) Uani 1 1 d .
H51 H -0.3440 1.3195 0.6517 0.035 Uiso 1 1 calc R
C52 C -0.3109(3) 1.4374(2) 0.6778(2) 0.0255(7) Uani 1 1 d .
H52 H -0.3726 1.4677 0.6419 0.031 Uiso 1 1 calc R
C53 C -0.2367(3) 1.4814(2) 0.7248(2) 0.0237(7) Uani 1 1 d .
H53 H -0.2475 1.5413 0.7198 0.028 Uiso 1 1 calc R
C54 C -0.1462(3) 1.4366(2) 0.77929(19) 0.0212(7) Uani 1 1 d .
H54 H -0.0966 1.4663 0.8112 0.025 Uiso 1 1 calc R
H1 H 1.025(3) 0.695(2) 0.530(2) 0.025 Uiso 1 1 d .

loop_
_atom_site_aniso_label
_atom_site_aniso_U_11
_atom_site_aniso_U_22
_atom_site_aniso_U_33
_atom_site_aniso_U_23
_atom_site_aniso_U_13
_atom_site_aniso_U_12
Mn1 0.0138(2) 0.0147(3) 0.0136(2) -0.00021(18) -0.00101(17) -0.00207(18)
P1 0.0190(4) 0.0154(4) 0.0160(4) 0.0000(3) 0.0002(3) -0.0024(3)
P2 0.0181(4) 0.0158(4) 0.0139(4) -0.0006(3) -0.0011(3) -0.0025(3)
B1 0.0173(17) 0.0153(18) 0.0190(18) 0.0028(14) -0.0013(14) -0.0029(14)
N1 0.0260(15) 0.0258(16) 0.0223(15) -0.0059(13) -0.0033(12) 0.0012(12)
N2 0.0193(14) 0.0295(16) 0.0243(15) 0.0018(13) -0.0004(12) -0.0047(12)
N3 0.0198(14) 0.0211(15) 0.0208(14) 0.0002(11) -0.0033(11) -0.0007(12)
N4 0.0116(12) 0.0179(14) 0.0189(13) 0.0008(11) -0.0007(10) -0.0027(10)
N5 0.0147(12) 0.0145(13) 0.0154(13) 0.0011(10) 0.0014(10) -0.0030(10)
N6 0.0146(12) 0.0146(13) 0.0141(12) -0.0007(10) 0.0018(10) -0.0022(10)
N7 0.0125(12) 0.0152(13) 0.0141(12) 0.0008(10) 0.0010(10) -0.0021(10)
N8 0.0153(12) 0.0176(14) 0.0136(12) 0.0003(10) 0.0003(10) -0.0047(11)
N9 0.0171(13) 0.0161(13) 0.0136(12) -0.0006(10) -0.0010(10) -0.0036(11)
N10 0.0212(14) 0.0202(15) 0.0215(14) -0.0022(11) -0.0011(11) -0.0028(11)
C1 0.0145(15) 0.0167(16) 0.0175(15) 0.0029(13) -0.0023(12) -0.0044(12)
C2 0.0152(15) 0.0204(17) 0.0174(16) -0.0043(13) -0.0026(12) 0.0012(13)
C3 0.0193(16) 0.0148(16) 0.0161(15) -0.0030(12) 0.0018(12) -0.0055(13)
C4 0.0207(16) 0.0134(15) 0.0186(16) -0.0001(13) -0.0034(12) -0.0035(13)
C5 0.0191(16) 0.0209(17) 0.0193(16) 0.0022(13) -0.0077(13) -0.0038(13)
C6 0.0180(16) 0.0144(16) 0.0287(18) 0.0018(14) -0.0054(13) -0.0047(13)
C7 0.0280(18) 0.0311(19) 0.0139(16) 0.0009(14) -0.0044(13) -0.0002(15)
C8 0.0127(15) 0.0292(19) 0.0326(19) 0.0012(15) -0.0058(13) 0.0012(14)
C9 0.0182(15) 0.0112(15) 0.0166(15) 0.0025(12) -0.0032(12) -0.0043(12)
C10 0.0242(16) 0.0154(16) 0.0152(15) -0.0039(12) 0.0005(12) -0.0078(13)
C11 0.0201(16) 0.0110(15) 0.0189(15) 0.0008(12) 0.0015(12) -0.0022(12)
C12 0.0180(15) 0.0195(17) 0.0202(16) -0.0031(13) -0.0011(12) -0.0036(13)
C13 0.0271(18) 0.0231(18) 0.0251(18) -0.0057(14) 0.0094(14) -0.0065(14)
C14 0.0220(16) 0.0239(17) 0.0124(15) 0.0002(13) -0.0022(12) -0.0128(14)
C15 0.0265(17) 0.0188(17) 0.0163(15) 0.0034(13) -0.0051(13) -0.0090(14)
C16 0.0261(17) 0.0153(16) 0.0151(15) 0.0001(13) -0.0082(13) -0.0052(13)
C17 0.0268(18) 0.0266(19) 0.0189(16) 0.0042(14) 0.0012(13) -0.0095(15)
C18 0.0306(18) 0.0159(17) 0.0231(17) 0.0027(14) -0.0039(14) 0.0022(14)
C19 0.0211(16) 0.0153(15) 0.0129(14) -0.0007(12) -0.0019(12) -0.0042(13)
C20 0.0192(16) 0.0191(17) 0.0192(16) 0.0008(13) 0.0015(12) -0.0023(13)
C21 0.0296(18) 0.0221(18) 0.0162(16) -0.0034(14) 0.0051(13) -0.0034(14)
C22 0.0317(18) 0.0203(17) 0.0161(16) 0.0003(13) -0.0081(14) -0.0088(14)
C23 0.0216(17) 0.0256(18) 0.0289(18) -0.0021(15) -0.0024(14) -0.0041(14)
C24 0.0206(16) 0.0228(18) 0.0233(17) -0.0028(14) 0.0012(13) -0.0010(14)
C25 0.0208(16) 0.0130(15) 0.0166(15) -0.0018(12) -0.0010(12) -0.0013(13)
C26 0.0223(16) 0.0200(17) 0.0192(16) 0.0000(13) -0.0053(13) -0.0011(13)
C27 0.0335(19) 0.0211(18) 0.0142(15) -0.0010(13) -0.0007(13) -0.0059(15)
C28 0.0306(18) 0.0175(17) 0.0239(17) -0.0048(14) 0.0071(14) -0.0092(14)
C29 0.0194(16) 0.0303(19) 0.0271(18) 0.0005(15) -0.0036(14) -0.0069(14)
C30 0.0254(17) 0.0218(17) 0.0162(16) 0.0032(13) -0.0020(13) -0.0074(14)
C31 0.0210(16) 0.0192(17) 0.0143(15) -0.0005(13) 0.0016(12) -0.0012(13)
C32 0.0288(18) 0.0212(17) 0.0197(16) -0.0012(14) -0.0031(14) 0.0009(14)
C33 0.0298(18) 0.030(2) 0.0197(17) -0.0088(15) -0.0064(14) 0.0039(15)
C34 0.0321(19) 0.039(2) 0.0170(17) 0.0014(16) -0.0055(14) 0.0062(17)
C35 0.043(2) 0.028(2) 0.0246(19) 0.0112(16) -0.0034(16) -0.0061(17)
C36 0.0327(19) 0.0246(18) 0.0220(17) -0.0002(14) -0.0032(14) -0.0074(15)
C37 0.0237(16) 0.0154(16) 0.0186(16) -0.0012(13) 0.0007(13) -0.0085(13)
C38 0.0296(19) 0.031(2) 0.031(2) 0.0004(16) 0.0069(15) -0.0004(16)
C39 0.037(2) 0.040(2) 0.035(2) -0.0002(18) 0.0175(17) 0.0029(18)
C40 0.048(2) 0.034(2) 0.0263(19) -0.0059(17) 0.0140(17) -0.0154(18)
C41 0.047(2) 0.030(2) 0.0184(17) -0.0003(15) 0.0011(16) -0.0129(17)
C42 0.0314(19) 0.0249(18) 0.0214(17) -0.0007(14) 0.0001(14) -0.0063(15)
C43 0.0216(16) 0.0159(16) 0.0190(16) 0.0039(13) -0.0027(13) -0.0010(13)
C44 0.0299(18) 0.0248(18) 0.0187(16) 0.0013(14) -0.0029(14) -0.0076(15)
C45 0.043(2) 0.030(2) 0.0228(18) -0.0006(15) -0.0089(16) -0.0147(17)
C46 0.033(2) 0.029(2) 0.035(2) 0.0060(17) -0.0058(16) -0.0152(16)
C47 0.0280(19) 0.034(2) 0.032(2) 0.0029(17) 0.0052(15) -0.0094(16)
C48 0.0275(18) 0.0261(19) 0.0235(18) -0.0015(15) 0.0037(14) -0.0045(15)
C49 0.0183(15) 0.0173(16) 0.0145(15) 0.0019(12) 0.0011(12) -0.0024(13)
C50 0.0299(18) 0.0180(17) 0.0286(18) -0.0012(14) -0.0027(15) -0.0053(14)
C51 0.0322(19) 0.0249(19) 0.0327(19) 0.0006(16) -0.0141(16) -0.0095(16)
C52 0.0238(17) 0.0241(18) 0.0281(18) 0.0055(15) -0.0073(14) -0.0036(14)
C53 0.0254(17) 0.0153(16) 0.0288(18) -0.0001(14) 0.0010(14) 0.0012(14)
C54 0.0242(17) 0.0182(17) 0.0216(17) -0.0036(13) -0.0014(13) -0.0027(14)

loop_
_atom_type_symbol
_atom_type_description
_atom_type_scat_dispersion_real
_atom_type_scat_dispersion_imag
_atom_type_scat_source
C C 0.0033 0.0016 'International Tables Vol C Tables 4.2.6.8 and 6.1.1.4'
H H 0.0000 0.0000 'International Tables Vol C Tables 4.2.6.8 and 6.1.1.4'
B B 0.0013 0.0007 'International Tables Vol C Tables 4.2.6.8 and 6.1.1.4'
N N 0.0061 0.0033 'International Tables Vol C Tables 4.2.6.8 and 6.1.1.4'
Mn Mn 0.3368 0.7283 'International Tables Vol C Tables 4.2.6.8 and 6.1.1.4'
P P 0.1023 0.0942 'International Tables Vol C Tables 4.2.6.8 and 6.1.1.4'

loop_
_geom_angle_atom_site_label_1
_geom_angle_atom_site_label_2
_geom_angle_atom_site_label_3
_geom_angle
C3 Mn1 C1 86.20(12)
C3 Mn1 C2 88.48(12)
C1 Mn1 C2 87.81(12)
C3 Mn1 N5 179.07(11)
C1 Mn1 N5 93.69(11)
C2 Mn1 N5 90.58(11)
C3 Mn1 N9 92.81(11)
C1 Mn1 N9 92.16(11)
C2 Mn1 N9 178.70(11)
N5 Mn1 N9 88.12(10)
C3 Mn1 N7 91.32(11)
C1 Mn1 N7 177.43(10)
C2 Mn1 N7 91.47(11)
N5 Mn1 N7 88.78(10)
N9 Mn1 N7 88.62(10)
N10 P1 C49 108.72(14)
N10 P1 C37 112.10(14)
C49 P1 C37 106.70(14)
N10 P1 C43 115.28(14)
C49 P1 C43 105.37(14)
C37 P1 C43 108.14(14)
N10 P2 C25 112.66(14)
N10 P2 C19 107.62(14)
C25 P2 C19 106.08(14)
N10 P2 C31 114.46(14)
C25 P2 C31 106.42(14)
C19 P2 C31 109.27(14)
N8 B1 N4 109.1(3)
N8 B1 N6 107.3(2)
N4 B1 N6 108.2(2)
C6 N4 N5 110.0(2)
C6 N4 B1 130.1(3)
N5 N4 B1 119.8(2)
C4 N5 N4 106.5(2)
C4 N5 Mn1 136.0(2)
N4 N5 Mn1 117.52(17)
C11 N6 N7 110.3(2)
C11 N6 B1 130.8(2)
N7 N6 B1 118.6(2)
C9 N7 N6 106.3(2)
C9 N7 Mn1 135.20(19)
N6 N7 Mn1 118.02(17)
C14 N8 N9 109.8(2)
C14 N8 B1 131.3(3)
N9 N8 B1 118.9(2)
C16 N9 N8 106.4(2)
C16 N9 Mn1 135.4(2)
N8 N9 Mn1 118.12(18)
P1 N10 P2 149.34(19)
N1 C1 Mn1 178.4(3)
N2 C2 Mn1 176.6(3)
N3 C3 Mn1 179.0(3)
N5 C4 C5 109.2(3)
N5 C4 C7 123.4(3)
C5 C4 C7 127.4(3)
C6 C5 C4 107.0(3)
N4 C6 C5 107.3(3)
N4 C6 C8 122.6(3)
C5 C6 C8 130.1(3)
N7 C9 C10 109.1(3)
N7 C9 C12 123.2(3)
C10 C9 C12 127.7(3)
C11 C10 C9 107.0(3)
N6 C11 C10 107.2(3)
N6 C11 C13 123.1(3)
C10 C11 C13 129.7(3)
N8 C14 C15 107.7(3)
N8 C14 C17 122.3(3)
C15 C14 C17 130.0(3)
C14 C15 C16 106.7(3)
N9 C16 C15 109.4(3)
N9 C16 C18 123.1(3)
C15 C16 C18 127.4(3)
C24 C19 C20 119.4(3)
C24 C19 P2 119.7(2)
C20 C19 P2 120.9(2)
C21 C20 C19 119.9(3)
C20 C21 C22 120.4(3)
C23 C22 C21 119.7(3)
C24 C23 C22 120.3(3)
C23 C24 C19 120.3(3)
C26 C25 C30 119.2(3)
C26 C25 P2 118.1(2)
C30 C25 P2 122.6(2)
C27 C26 C25 120.6(3)
C26 C27 C28 120.0(3)
C27 C28 C29 120.2(3)
C28 C29 C30 120.3(3)
C29 C30 C25 119.7(3)
C36 C31 C32 119.4(3)
C36 C31 P2 121.2(2)
C32 C31 P2 119.4(2)
C33 C32 C31 120.0(3)
C32 C33 C34 120.2(3)
C35 C34 C33 120.3(3)
C34 C35 C36 120.2(3)
C35 C36 C31 120.0(3)
C38 C37 C42 118.8(3)
C38 C37 P1 122.3(2)
C42 C37 P1 118.9(2)
C39 C38 C37 119.7(3)
C40 C39 C38 121.1(3)
C41 C40 C39 119.4(3)
C40 C41 C42 120.3(3)
C41 C42 C37 120.6(3)
C48 C43 C44 118.9(3)
C48 C43 P1 118.7(2)
C44 C43 P1 122.1(2)
C45 C44 C43 120.1(3)
C46 C45 C44 120.3(3)
C45 C46 C47 120.3(3)
C48 C47 C46 119.7(3)
C47 C48 C43 120.6(3)
C50 C49 C54 119.5(3)
C50 C49 P1 119.9(2)
C54 C49 P1 120.7(2)
C49 C50 C51 120.1(3)
C52 C51 C50 120.1(3)
C51 C52 C53 120.4(3)
C52 C53 C54 120.0(3)
C53 C54 C49 119.8(3)

loop_
_geom_bond_atom_site_label_1
_geom_bond_atom_site_label_2
_geom_bond_distance
Mn1 C3 1.980(3)
Mn1 C1 1.982(3)
Mn1 C2 1.986(3)
Mn1 N5 2.022(2)
Mn1 N9 2.032(2)
Mn1 N7 2.049(2)
P1 N10 1.565(3)
P1 C49 1.795(3)
P1 C37 1.797(3)
P1 C43 1.804(3)
P2 N10 1.583(3)
P2 C25 1.795(3)
P2 C19 1.794(3)
P2 C31 1.798(3)
B1 N8 1.528(4)
B1 N4 1.541(4)
B1 N6 1.542(4)
N1 C1 1.160(4)
N2 C2 1.164(4)
N3 C3 1.161(4)
N4 C6 1.353(4)
N4 N5 1.379(3)
N5 C4 1.350(4)
N6 C11 1.349(4)
N6 N7 1.379(3)
N7 C9 1.357(4)
N8 C14 1.354(4)
N8 N9 1.383(3)
N9 C16 1.351(4)
C4 C5 1.390(4)
C4 C7 1.493(4)
C5 C6 1.378(4)
C6 C8 1.490(4)
C9 C10 1.391(4)
C9 C12 1.484(4)
C10 C11 1.383(4)
C11 C13 1.490(4)
C14 C15 1.376(4)
C14 C17 1.499(4)
C15 C16 1.393(4)
C16 C18 1.486(4)
C19 C24 1.394(4)
C19 C20 1.401(4)
C20 C21 1.378(4)
C21 C22 1.390(5)
C22 C23 1.388(5)
C23 C24 1.377(5)
C25 C26 1.393(4)
C25 C30 1.396(4)
C26 C27 1.379(4)
C27 C28 1.380(5)
C28 C29 1.383(5)
C29 C30 1.386(4)
C31 C36 1.392(4)
C31 C32 1.400(4)
C32 C33 1.379(4)
C33 C34 1.382(5)
C34 C35 1.378(5)
C35 C36 1.386(5)
C37 C38 1.397(4)
C37 C42 1.407(4)
C38 C39 1.389(5)
C39 C40 1.389(5)
C40 C41 1.382(5)
C41 C42 1.384(5)
C43 C48 1.395(4)
C43 C44 1.397(4)
C44 C45 1.386(5)
C45 C46 1.373(5)
C46 C47 1.392(5)
C47 C48 1.379(5)
C49 C50 1.382(4)
C49 C54 1.406(4)
C50 C51 1.391(4)
C51 C52 1.378(5)
C52 C53 1.381(5)
C53 C54 1.385(4)
